data_1555599
loop_
_publ_author_name
'Rahman, M. Toufiqur'
'Deschamps, Jeffrey R.'
'Imler, Gregory H.'
'Schwabacher, Alan W.'
'Cook, James M.'

_publ_section_title
;
 Total Synthesis of Macrocarpines D and E via an Enolate-Driven
 Copper-Mediated Cross-Coupling Process: Replacement of Catalytic
 Palladium with Copper Iodide.
;
_journal_issue 17
_journal_name_full 'Organic letters'
_journal_page_first 4174
_journal_page_last 4177
_journal_paper_doi 10.1021/acs.orglett.6b01526
_journal_volume 18
_journal_year 2016
_chemical_absolute_configuration unk
_chemical_formula_moiety 'C19 H20 N2 O'
_chemical_formula_sum 'C19 H20 N2 O'
_chemical_formula_weight 292.37
_space_group_crystal_system orthorhombic
_space_group_IT_number 19
_space_group_name_Hall 'P 2ac 2ab'
_space_group_name_H-M_alt 'P 21 21 21'
_atom_sites_solution_hydrogens geom
_audit_creation_method SHELXL-2014/6
_cell_angle_alpha 90
_cell_angle_beta 90
_cell_angle_gamma 90
_cell_formula_units_Z 4
_cell_length_a 6.8328(5)
_cell_length_b 11.6515(6)
_cell_length_c 19.2975(7)
_cell_measurement_reflns_used 5838
_cell_measurement_temperature 150(2)
_cell_measurement_theta_max 29.15
_cell_measurement_theta_min 2.74
_cell_volume 1536.32(15)
_computing_cell_refinement 'Bruker SMART v5.631 (Bruker, 2001)'
_computing_data_collection 'Bruker SMART v5.631 (Bruker, 2001)'
_computing_data_reduction
;
Bruker SAINT v6.45A (Bruker, 2002), Bruker XPREP v6.14 (Bruker, 2001)
;
_computing_molecular_graphics 'Bruker SHELXTL v6.14 (Bruker, 2000b)'
_computing_publication_material 'Bruker SHELXTL v6.14 (Bruker, 2000b)'
_computing_structure_refinement 'Bruker SHELXTL v6.14 (Bruker, 2000b)'
_computing_structure_solution 'Bruker SHELXTL v6.14 (Bruker, 2000b)'
_diffrn_ambient_temperature 150(2)
_diffrn_measured_fraction_theta_full 0.999
_diffrn_measured_fraction_theta_max 0.998
_diffrn_measurement_device_type 'Bruker APEX 2 CCD'
_diffrn_measurement_method '\w scans'
_diffrn_radiation_monochromator graphite
_diffrn_radiation_source 'sealed tube'
_diffrn_radiation_type MoK\a
_diffrn_radiation_wavelength 0.71073
_diffrn_reflns_av_R_equivalents 0.0291
_diffrn_reflns_av_unetI/netI 0.0331
_diffrn_reflns_Laue_measured_fraction_full 0.999
_diffrn_reflns_Laue_measured_fraction_max 0.998
_diffrn_reflns_limit_h_max 9
_diffrn_reflns_limit_h_min -9
_diffrn_reflns_limit_k_max 15
_diffrn_reflns_limit_k_min -15
_diffrn_reflns_limit_l_max 26
_diffrn_reflns_limit_l_min -26
_diffrn_reflns_number 12917
_diffrn_reflns_point_group_measured_fraction_full 0.999
_diffrn_reflns_point_group_measured_fraction_max 0.987
_diffrn_reflns_theta_full 25.000
_diffrn_reflns_theta_max 29.147
_diffrn_reflns_theta_min 2.042
_exptl_absorpt_coefficient_mu 0.079
_exptl_absorpt_correction_type none
_exptl_crystal_colour colourless
_exptl_crystal_density_diffrn 1.264
_exptl_crystal_description prisim
_exptl_crystal_F_000 624
_exptl_crystal_size_max 0.551
_exptl_crystal_size_mid 0.241
_exptl_crystal_size_min 0.109
_refine_diff_density_max 0.293
_refine_diff_density_min -0.359
_refine_diff_density_rms 0.117
_refine_ls_abs_structure_details
;
 Flack x determined using 1406 quotients [(I+)-(I-)]/[(I+)+(I-)]
 (Parsons, Flack and Wagner, Acta Cryst. B69 (2013) 249-259).
;
_refine_ls_abs_structure_Flack -0.8(5)
_refine_ls_extinction_method none
_refine_ls_goodness_of_fit_ref 1.116
_refine_ls_hydrogen_treatment constr
_refine_ls_matrix_type full
_refine_ls_number_parameters 201
_refine_ls_number_reflns 4097
_refine_ls_number_restraints 0
_refine_ls_restrained_S_all 1.116
_refine_ls_R_factor_all 0.0425
_refine_ls_R_factor_gt 0.0351
_refine_ls_shift/su_max 0.000
_refine_ls_shift/su_mean 0.000
_refine_ls_structure_factor_coef Fsqd
_refine_ls_weighting_details 'w=1/[\s^2^(Fo^2^)+(0.0606P)^2^] where P=(Fo^2^+2Fc^2^)/3'
_refine_ls_weighting_scheme calc
_refine_ls_wR_factor_gt 0.0861
_refine_ls_wR_factor_ref 0.1031
_reflns_Friedel_coverage 0.721
_reflns_Friedel_fraction_full 1.000
_reflns_Friedel_fraction_max 0.971
_reflns_number_gt 3644
_reflns_number_total 4097
_reflns_threshold_expression 'I > 2\s(I)'
_cod_data_source_file ol6b01526_si_005.cif
_cod_data_source_block cook144
_cod_database_code 1555599
_shelx_space_group_comment
;
The symmetry employed for this shelxl refinement is uniquely defined
by the following loop, which should always be used as a source of
symmetry information in preference to the above space-group names.
They are only intended as comments.
;
_shelx_estimated_absorpt_t_min 0.958
_shelx_estimated_absorpt_t_max 0.991
_shelxl_version_number 2014/6

loop_
_space_group_symop_operation_xyz
'x, y, z'
'x+1/2, -y+1/2, -z'
'-x, y+1/2, -z+1/2'
'-x+1/2, -y, z+1/2'

loop_
_atom_site_label
_atom_site_type_symbol
_atom_site_fract_x
_atom_site_fract_y
_atom_site_fract_z
_atom_site_U_iso_or_equiv
_atom_site_adp_type
_atom_site_occupancy
_atom_site_site_symmetry_order
_atom_site_calc_flag
_atom_site_refinement_flags_posn
_atom_site_refinement_flags_adp
N1 N 0.5237(2) 0.20885(13) 0.24121(8) 0.0191(3) Uani 1 1 d . .
C2 C 0.5643(3) 0.18605(17) 0.16665(10) 0.0237(4) Uani 1 1 d . .
H2A H 0.4901 0.1173 0.1537 0.028 Uiso 1 1 calc R U
C2A C 0.7805(3) 0.1597(2) 0.15415(12) 0.0329(5) Uani 1 1 d . .
H2AA H 0.8248 0.1044 0.1875 0.049 Uiso 1 1 calc R U
H2AB H 0.8556 0.2289 0.1588 0.049 Uiso 1 1 calc R U
H2AC H 0.7971 0.1294 0.1083 0.049 Uiso 1 1 calc R U
C3 C 0.4866(3) 0.28507(17) 0.12268(10) 0.0249(4) Uani 1 1 d . .
C3A C 0.4704(3) 0.2840(2) 0.05444(11) 0.0394(5) Uani 1 1 d . .
H3AA H 0.4196 0.3475 0.0314 0.047 Uiso 1 1 calc R U
H3AB H 0.5099 0.2198 0.0295 0.047 Uiso 1 1 calc R U
C4 C 0.4259(2) 0.38586(16) 0.16721(9) 0.0211(4) Uani 1 1 d . .
H4A H 0.3864 0.4518 0.1390 0.025 Uiso 1 1 calc R U
C5 C 0.6001(3) 0.41568(15) 0.21528(9) 0.0198(3) Uani 1 1 d . .
H5A H 0.5714 0.4847 0.2415 0.024 Uiso 1 1 calc R U
H5B H 0.7170 0.4291 0.1880 0.024 Uiso 1 1 calc R U
C6 C 0.6327(2) 0.31241(15) 0.26541(9) 0.0182(3) Uani 1 1 d . .
H6A H 0.7727 0.2945 0.2674 0.022 Uiso 1 1 calc R U
C7 C 0.5611(2) 0.33901(15) 0.33696(9) 0.0179(3) Uani 1 1 d . .
N8 N 0.6589(2) 0.40887(14) 0.38375(8) 0.0192(3) Uani 1 1 d . .
C8 C 0.8499(2) 0.46183(17) 0.37524(10) 0.0245(4) Uani 1 1 d . .
H8A H 0.8398 0.5428 0.3839 0.037 Uiso 1 1 calc R U
H8B H 0.8955 0.4494 0.3288 0.037 Uiso 1 1 calc R U
H8C H 0.9405 0.4283 0.4074 0.037 Uiso 1 1 calc R U
C9 C 0.5491(2) 0.41410(15) 0.44401(9) 0.0201(4) Uani 1 1 d . .
C10 C 0.5887(3) 0.46932(17) 0.50661(10) 0.0250(4) Uani 1 1 d . .
H10A H 0.7004 0.5139 0.5124 0.030 Uiso 1 1 calc R U
C11 C 0.4548(3) 0.45490(17) 0.55970(10) 0.0288(4) Uani 1 1 d . .
H11A H 0.4767 0.4912 0.6019 0.035 Uiso 1 1 calc R U
C12 C 0.2868(3) 0.38684(18) 0.55139(10) 0.0280(4) Uani 1 1 d . .
H12A H 0.2018 0.3773 0.5886 0.034 Uiso 1 1 calc R U
C13 C 0.2451(3) 0.33373(16) 0.48889(10) 0.0235(4) Uani 1 1 d . .
H13A H 0.1319 0.2904 0.4835 0.028 Uiso 1 1 calc R U
C14 C 0.3777(3) 0.34680(15) 0.43385(9) 0.0190(4) Uani 1 1 d . .
C15 C 0.3884(2) 0.30166(15) 0.36487(9) 0.0183(4) Uani 1 1 d . .
C16 C 0.2504(3) 0.22743(16) 0.32506(10) 0.0205(4) Uani 1 1 d . .
H16A H 0.1175 0.2554 0.3302 0.025 Uiso 1 1 calc R U
H16B H 0.2557 0.1493 0.3423 0.025 Uiso 1 1 calc R U
C17 C 0.3108(2) 0.23081(16) 0.24892(10) 0.0194(4) Uani 1 1 d . .
H17A H 0.2405 0.1694 0.2247 0.023 Uiso 1 1 calc R U
O18 O 0.10483(19) 0.39409(13) 0.22089(7) 0.0295(3) Uani 1 1 d . .
C18 C 0.2597(3) 0.34446(16) 0.21353(10) 0.0204(4) Uani 1 1 d . .

loop_
_atom_site_aniso_label
_atom_site_aniso_U_11
_atom_site_aniso_U_22
_atom_site_aniso_U_33
_atom_site_aniso_U_23
_atom_site_aniso_U_13
_atom_site_aniso_U_12
N1 0.0164(6) 0.0159(7) 0.0251(7) -0.0013(6) 0.0035(6) -0.0001(6)
C2 0.0221(8) 0.0221(9) 0.0269(9) -0.0055(8) 0.0036(7) 0.0000(7)
C2A 0.0262(10) 0.0355(11) 0.0370(11) -0.0052(10) 0.0088(9) 0.0080(9)
C3 0.0193(8) 0.0298(10) 0.0255(9) -0.0022(8) 0.0019(7) -0.0023(8)
C3A 0.0466(13) 0.0432(13) 0.0283(11) -0.0049(10) 0.0012(10) -0.0002(11)
C4 0.0180(8) 0.0222(9) 0.0230(8) 0.0032(7) 0.0000(7) 0.0014(7)
C5 0.0188(7) 0.0176(8) 0.0229(8) 0.0003(7) 0.0028(7) -0.0019(6)
C6 0.0133(7) 0.0172(8) 0.0241(9) 0.0008(7) 0.0006(6) 0.0007(6)
C7 0.0152(7) 0.0162(8) 0.0224(8) 0.0021(7) -0.0008(7) 0.0009(6)
N8 0.0166(6) 0.0215(7) 0.0195(7) 0.0013(6) -0.0014(5) -0.0021(6)
C8 0.0151(8) 0.0272(10) 0.0311(10) 0.0007(8) -0.0016(7) -0.0029(7)
C9 0.0197(7) 0.0191(8) 0.0215(8) 0.0046(7) -0.0006(7) 0.0034(7)
C10 0.0271(9) 0.0222(9) 0.0258(9) -0.0001(8) -0.0048(8) 0.0011(8)
C11 0.0382(11) 0.0267(10) 0.0215(9) -0.0014(8) -0.0019(8) 0.0068(9)
C12 0.0352(10) 0.0265(10) 0.0224(9) 0.0034(8) 0.0082(8) 0.0057(9)
C13 0.0244(8) 0.0207(9) 0.0254(9) 0.0046(8) 0.0044(7) 0.0023(8)
C14 0.0203(8) 0.0164(8) 0.0204(8) 0.0048(7) 0.0000(7) 0.0020(7)
C15 0.0172(7) 0.0164(8) 0.0214(9) 0.0025(7) 0.0009(6) 0.0012(7)
C16 0.0181(7) 0.0187(8) 0.0247(9) -0.0006(7) 0.0040(7) -0.0036(7)
C17 0.0150(7) 0.0193(8) 0.0240(9) -0.0028(7) 0.0012(7) -0.0027(6)
O18 0.0184(6) 0.0369(8) 0.0332(7) 0.0026(7) 0.0010(5) 0.0073(6)
C18 0.0160(7) 0.0242(9) 0.0209(8) -0.0028(8) -0.0015(6) -0.0007(7)

loop_
_atom_type_symbol
_atom_type_description
_atom_type_scat_dispersion_real
_atom_type_scat_dispersion_imag
_atom_type_scat_source
C C 0.0033 0.0016 'International Tables Vol C Tables 4.2.6.8 and 6.1.1.4'
H H 0.0000 0.0000 'International Tables Vol C Tables 4.2.6.8 and 6.1.1.4'
N N 0.0061 0.0033 'International Tables Vol C Tables 4.2.6.8 and 6.1.1.4'
O O 0.0106 0.0060 'International Tables Vol C Tables 4.2.6.8 and 6.1.1.4'

loop_
_geom_angle_atom_site_label_1
_geom_angle_atom_site_label_2
_geom_angle_atom_site_label_3
_geom_angle
C17 N1 C2 108.06(14)
C17 N1 C6 108.54(13)
C2 N1 C6 110.72(14)
N1 C2 C3 109.72(15)
N1 C2 C2A 111.60(16)
C3 C2 C2A 113.56(17)
N1 C2 H2A 107.2
C3 C2 H2A 107.2
C2A C2 H2A 107.2
C2 C2A H2AA 109.5
C2 C2A H2AB 109.5
H2AA C2A H2AB 109.5
C2 C2A H2AC 109.5
H2AA C2A H2AC 109.5
H2AB C2A H2AC 109.5
C3A C3 C4 123.39(19)
C3A C3 C2 125.14(19)
C4 C3 C2 111.46(16)
C3 C3A H3AA 120.0
C3 C3A H3AB 120.0
H3AA C3A H3AB 120.0
C3 C4 C18 106.96(15)
C3 C4 C5 107.69(15)
C18 C4 C5 107.01(14)
C3 C4 H4A 111.6
C18 C4 H4A 111.6
C5 C4 H4A 111.6
C4 C5 C6 107.95(14)
C4 C5 H5A 110.1
C6 C5 H5A 110.1
C4 C5 H5B 110.1
C6 C5 H5B 110.1
H5A C5 H5B 108.4
N1 C6 C7 107.05(14)
N1 C6 C5 110.99(14)
C7 C6 C5 111.45(14)
N1 C6 H6A 109.1
C7 C6 H6A 109.1
C5 C6 H6A 109.1
C15 C7 N8 110.23(15)
C15 C7 C6 125.36(16)
N8 C7 C6 124.38(15)
C9 N8 C7 108.16(14)
C9 N8 C8 124.23(15)
C7 N8 C8 127.45(15)
N8 C8 H8A 109.5
N8 C8 H8B 109.5
H8A C8 H8B 109.5
N8 C8 H8C 109.5
H8A C8 H8C 109.5
H8B C8 H8C 109.5
N8 C9 C10 129.97(17)
N8 C9 C14 107.81(15)
C10 C9 C14 122.19(16)
C11 C10 C9 117.19(18)
C11 C10 H10A 121.4
C9 C10 H10A 121.4
C10 C11 C12 121.63(19)
C10 C11 H11A 119.2
C12 C11 H11A 119.2
C13 C12 C11 121.31(18)
C13 C12 H12A 119.3
C11 C12 H12A 119.3
C12 C13 C14 118.53(18)
C12 C13 H13A 120.7
C14 C13 H13A 120.7
C13 C14 C9 119.11(17)
C13 C14 C15 134.10(17)
C9 C14 C15 106.73(15)
C7 C15 C14 107.04(16)
C7 C15 C16 121.79(15)
C14 C15 C16 131.16(16)
C15 C16 C17 108.02(14)
C15 C16 H16A 110.1
C17 C16 H16A 110.1
C15 C16 H16B 110.1
C17 C16 H16B 110.1
H16A C16 H16B 108.4
N1 C17 C16 110.94(15)
N1 C17 C18 109.16(14)
C16 C17 C18 112.95(15)
N1 C17 H17A 107.9
C16 C17 H17A 107.9
C18 C17 H17A 107.9
O18 C18 C4 124.58(17)
O18 C18 C17 123.98(17)
C4 C18 C17 111.43(15)

loop_
_geom_bond_atom_site_label_1
_geom_bond_atom_site_label_2
_geom_bond_distance
N1 C17 1.484(2)
N1 C2 1.489(2)
N1 C6 1.493(2)
C2 C3 1.527(3)
C2 C2A 1.528(3)
C2 H2A 0.9800
C2A H2AA 0.9600
C2A H2AB 0.9600
C2A H2AC 0.9600
C3 C3A 1.321(3)
C3 C4 1.513(3)
C3A H3AA 0.9300
C3A H3AB 0.9300
C4 C18 1.524(2)
C4 C5 1.548(2)
C4 H4A 0.9800
C5 C6 1.560(2)
C5 H5A 0.9700
C5 H5B 0.9700
C6 C7 1.497(2)
C6 H6A 0.9800
C7 C15 1.368(2)
C7 N8 1.387(2)
N8 C9 1.385(2)
N8 C8 1.453(2)
C8 H8A 0.9600
C8 H8B 0.9600
C8 H8C 0.9600
C9 C10 1.395(3)
C9 C14 1.424(2)
C10 C11 1.384(3)
C10 H10A 0.9300
C11 C12 1.405(3)
C11 H11A 0.9300
C12 C13 1.385(3)
C12 H12A 0.9300
C13 C14 1.404(3)
C13 H13A 0.9300
C14 C15 1.433(2)
C15 C16 1.493(2)
C16 C17 1.527(2)
C16 H16A 0.9700
C16 H16B 0.9700
C17 C18 1.530(3)
C17 H17A 0.9800
O18 C18 1.214(2)

loop_
_geom_hbond_atom_site_label_D
_geom_hbond_atom_site_label_H
_geom_hbond_atom_site_label_A
_geom_hbond_distance_DH
_geom_hbond_distance_HA
_geom_hbond_distance_DA
_geom_hbond_angle_DHA
_geom_hbond_site_symmetry_A
C8 H8B O18 0.96 2.61 3.540(2) 164.0 1_655

loop_
_geom_torsion_atom_site_label_1
_geom_torsion_atom_site_label_2
_geom_torsion_atom_site_label_3
_geom_torsion_atom_site_label_4
_geom_torsion
C17 N1 C2 C3 54.52(19)
C6 N1 C2 C3 -64.21(18)
C17 N1 C2 C2A -178.70(16)
C6 N1 C2 C2A 62.6(2)
N1 C2 C3 C3A -168.63(18)
C2A C2 C3 C3A 65.7(3)
N1 C2 C3 C4 10.4(2)
C2A C2 C3 C4 -115.27(18)
C3A C3 C4 C18 116.7(2)
C2 C3 C4 C18 -62.37(18)
C3A C3 C4 C5 -128.6(2)
C2 C3 C4 C5 52.36(19)
C3 C4 C5 C6 -65.27(18)
C18 C4 C5 C6 49.43(18)
C17 N1 C6 C7 53.33(17)
C2 N1 C6 C7 171.78(13)
C17 N1 C6 C5 -68.50(18)
C2 N1 C6 C5 49.95(18)
C4 C5 C6 N1 13.80(19)
C4 C5 C6 C7 -105.42(16)
N1 C6 C7 C15 -19.8(2)
C5 C6 C7 C15 101.8(2)
N1 C6 C7 N8 162.52(15)
C5 C6 C7 N8 -75.9(2)
C15 C7 N8 C9 1.7(2)
C6 C7 N8 C9 179.69(15)
C15 C7 N8 C8 177.33(16)
C6 C7 N8 C8 -4.7(3)
C7 N8 C9 C10 177.30(18)
C8 N8 C9 C10 1.5(3)
C7 N8 C9 C14 -0.75(19)
C8 N8 C9 C14 -176.57(15)
N8 C9 C10 C11 -176.89(18)
C14 C9 C10 C11 0.9(3)
C9 C10 C11 C12 0.5(3)
C10 C11 C12 C13 -1.8(3)
C11 C12 C13 C14 1.6(3)
C12 C13 C14 C9 -0.2(3)
C12 C13 C14 C15 176.52(19)
N8 C9 C14 C13 177.14(16)
C10 C9 C14 C13 -1.1(3)
N8 C9 C14 C15 -0.39(19)
C10 C9 C14 C15 -178.62(16)
N8 C7 C15 C14 -1.90(19)
C6 C7 C15 C14 -179.88(15)
N8 C7 C15 C16 178.33(16)
C6 C7 C15 C16 0.3(3)
C13 C14 C15 C7 -175.60(19)
C9 C14 C15 C7 1.39(19)
C13 C14 C15 C16 4.1(3)
C9 C14 C15 C16 -178.87(18)
C7 C15 C16 C17 -14.3(2)
C14 C15 C16 C17 166.02(18)
C2 N1 C17 C16 166.88(14)
C6 N1 C17 C16 -73.00(18)
C2 N1 C17 C18 -68.02(18)
C6 N1 C17 C18 52.10(18)
C15 C16 C17 N1 49.4(2)
C15 C16 C17 C18 -73.55(18)
C3 C4 C18 O18 -130.30(19)
C5 C4 C18 O18 114.5(2)
C3 C4 C18 C17 48.73(19)
C5 C4 C18 C17 -66.45(18)
N1 C17 C18 O18 -167.38(17)
C16 C17 C18 O18 -43.5(2)
N1 C17 C18 C4 13.6(2)
C16 C17 C18 C4 137.49(15)
